data_4310651
loop_
_publ_author_name
'Paul V. Bernhardt'
'Jack M. Harrowfield'
'Yang Kim'
'George A. Koutsantonis'
'Young Hoon Lee'
'Pierre Thu\'ery'

_publ_section_title
;
 Functionalized Macrocycles from Functionalized Tetra-Amines: Pendent-Arm
 Macrocycles Derived from Dichloropivalic Acid
;
_journal_name_full 'Inorganic Chemistry'
_journal_page_first 1681
_journal_page_last 1688
_journal_paper_doi 10.1021/ic034913g
_journal_volume 43
_journal_year 2004
_chemical_formula_sum 'C9 H24 Cl3 Cu N4 Na2 O15.5'
_chemical_formula_weight 652.19
_space_group_IT_number 14
_symmetry_cell_setting monoclinic
_symmetry_space_group_name_Hall '-P 2ybc'
_symmetry_space_group_name_H-M 'P 1 21/c 1'
_atom_sites_solution_hydrogens geom
_atom_sites_solution_primary direct
_atom_sites_solution_secondary difmap
_audit_creation_method SHELXL-97
_cell_angle_alpha 90.00
_cell_angle_beta 95.729(3)
_cell_angle_gamma 90.00
_cell_formula_units_Z 4
_cell_length_a 9.1961(4)
_cell_length_b 11.5011(4)
_cell_length_c 21.1280(10)
_cell_measurement_reflns_used 14681
_cell_measurement_temperature 100(2)
_cell_measurement_theta_max 25.68
_cell_measurement_theta_min 2.93
_cell_volume 2223.45(16)
_computing_cell_refinement 'DENZO-SMN (Otwinowski & Minor, 1997)'
_computing_data_collection 'Kappa-CCD software (Nonius B.V., 1998)'
_computing_data_reduction 'DENZO-SMN (Otwinowski & Minor, 1997)'
_computing_molecular_graphics 'SHELXTL (Sheldrick, 1999)'
_computing_publication_material 'SHELXTL (Sheldrick, 1999)'
_computing_structure_refinement 'SHELXL-97 (Sheldrick, 1997)'
_computing_structure_solution 'SHELXS-97 (Sheldrick, 1990)'
_diffrn_ambient_temperature 100(2)
_diffrn_detector_area_resol_mean 18
_diffrn_measured_fraction_theta_full 0.981
_diffrn_measured_fraction_theta_max 0.981
_diffrn_measurement_device_type 'Nonius Kappa-CCD'
_diffrn_measurement_method '\f scans'
_diffrn_radiation_monochromator graphite
_diffrn_radiation_source 'fine-focus sealed tube'
_diffrn_radiation_type MoK\a
_diffrn_radiation_wavelength 0.71073
_diffrn_reflns_av_R_equivalents 0.0598
_diffrn_reflns_av_sigmaI/netI 0.0553
_diffrn_reflns_limit_h_max 11
_diffrn_reflns_limit_h_min -11
_diffrn_reflns_limit_k_max 13
_diffrn_reflns_limit_k_min -14
_diffrn_reflns_limit_l_max 25
_diffrn_reflns_limit_l_min -25
_diffrn_reflns_number 14681
_diffrn_reflns_theta_full 25.68
_diffrn_reflns_theta_max 25.68
_diffrn_reflns_theta_min 2.93
_diffrn_standards_decay_% 0
_exptl_absorpt_coefficient_mu 1.466
_exptl_absorpt_correction_T_max 0.829
_exptl_absorpt_correction_T_min 0.473
_exptl_absorpt_correction_type empirical
_exptl_absorpt_process_details 'program DELABS from PLATON (Spek, 2000)'
_exptl_crystal_colour 'translucent light purple'
_exptl_crystal_density_diffrn 1.948
_exptl_crystal_density_meas ?
_exptl_crystal_description irregular
_exptl_crystal_F_000 1328
_exptl_crystal_size_max 0.15
_exptl_crystal_size_mid 0.10
_exptl_crystal_size_min 0.05
_refine_diff_density_max 0.784
_refine_diff_density_min -0.524
_refine_diff_density_rms 0.095
_refine_ls_extinction_method none
_refine_ls_goodness_of_fit_ref 1.028
_refine_ls_hydrogen_treatment mixed
_refine_ls_matrix_type full
_refine_ls_number_parameters 346
_refine_ls_number_reflns 4139
_refine_ls_number_restraints 19
_refine_ls_restrained_S_all 1.032
_refine_ls_R_factor_all 0.0601
_refine_ls_R_factor_gt 0.0416
_refine_ls_shift/su_max 0.000
_refine_ls_shift/su_mean 0.000
_refine_ls_structure_factor_coef Fsqd
_refine_ls_weighting_details 'calc w=1/[\s^2^(Fo^2^)+(0.0475P)^2^+2.8482P] where P=(Fo^2^+2Fc^2^)/3'
_refine_ls_weighting_scheme calc
_refine_ls_wR_factor_gt 0.0982
_refine_ls_wR_factor_ref 0.1069
_reflns_number_gt 3237
_reflns_number_total 4139
_reflns_threshold_expression >2sigma(I)
_cod_data_source_file ic034913gsi20030731_033047.cif
_cod_data_source_block yk4
_cod_original_formula_sum 'C9 H24 Cl3 Cu N4 Na2 O15.50'
_cod_database_code 4310651

loop_
_symmetry_equiv_pos_as_xyz
'x, y, z'
'-x, y+1/2, -z+1/2'
'-x, -y, -z'
'x, -y-1/2, z-1/2'

loop_
_atom_site_label
_atom_site_type_symbol
_atom_site_fract_x
_atom_site_fract_y
_atom_site_fract_z
_atom_site_U_iso_or_equiv
_atom_site_adp_type
_atom_site_occupancy
_atom_site_symmetry_multiplicity
_atom_site_calc_flag
_atom_site_refinement_flags
_atom_site_disorder_assembly
_atom_site_disorder_group
Cu Cu 0.76022(5) 0.14206(4) 0.15796(2) 0.01917(14) Uani 1 1 d . . .
O1 O 0.8949(3) 0.3749(2) 0.00301(12) 0.0204(5) Uani 1 1 d . . .
O2 O 0.6515(3) 0.3589(2) -0.01116(13) 0.0239(6) Uani 1 1 d . . .
N1 N 0.9110(3) 0.1365(3) 0.23403(14) 0.0235(7) Uani 1 1 d . . .
H1A H 0.9285 0.0584 0.2394 0.028 Uiso 1 1 d R . .
H1B H 0.8905 0.1424 0.2728 0.028 Uiso 1 1 d R . .
N2 N 0.9267(3) 0.1909(3) 0.10869(14) 0.0190(6) Uani 1 1 d . . .
H2 H 0.9165 0.2653 0.1095 0.023 Uiso 1 1 d R . .
N3 N 0.6092(3) 0.1637(3) 0.08222(14) 0.0193(6) Uani 1 1 d . . .
H3 H 0.6029 0.2337 0.0838 0.023 Uiso 1 1 d R . .
N4 N 0.5928(3) 0.0805(3) 0.20250(15) 0.0251(7) Uani 1 1 d . . .
H4A H 0.6042 -0.0101 0.1994 0.030 Uiso 1 1 d R . .
H4B H 0.6009 0.0943 0.2412 0.030 Uiso 1 1 d R . .
C1 C 1.0450(4) 0.1958(3) 0.21682(18) 0.0219(8) Uani 1 1 d . . .
H1C H 1.1293 0.1716 0.2450 0.026 Uiso 1 1 calc R . .
H1D H 1.0347 0.2795 0.2200 0.026 Uiso 1 1 calc R . .
C2 C 1.0630(4) 0.1605(3) 0.14859(18) 0.0217(8) Uani 1 1 d . . .
H2C H 1.1453 0.2012 0.1336 0.026 Uiso 1 1 calc R . .
H2D H 1.0810 0.0776 0.1463 0.026 Uiso 1 1 calc R . .
C3 C 0.9246(4) 0.1451(3) 0.04310(17) 0.0199(8) Uani 1 1 d . . .
H3C H 0.9273 0.0608 0.0448 0.024 Uiso 1 1 calc R . .
H3D H 1.0119 0.1712 0.0251 0.024 Uiso 1 1 calc R . .
C4 C 0.7905(4) 0.1830(3) -0.00060(17) 0.0181(7) Uani 1 1 d . . .
C5 C 0.6497(4) 0.1278(3) 0.01894(17) 0.0209(8) Uani 1 1 d . . .
H5C H 0.5699 0.1475 -0.0128 0.025 Uiso 1 1 calc R . .
H5D H 0.6608 0.0440 0.0187 0.025 Uiso 1 1 calc R . .
C6 C 0.8075(4) 0.1407(3) -0.06841(18) 0.0253(8) Uani 1 1 d . . .
H6A H 0.8949 0.1731 -0.0825 0.038 Uiso 1 1 calc R . .
H6B H 0.7245 0.1651 -0.0964 0.038 Uiso 1 1 calc R . .
H6C H 0.8137 0.0574 -0.0687 0.038 Uiso 1 1 calc R . .
C7 C 0.7790(4) 0.3171(3) -0.00305(16) 0.0188(7) Uani 1 1 d . . .
C8 C 0.4733(4) 0.1041(4) 0.09713(18) 0.0265(9) Uani 1 1 d . . .
H8A H 0.4785 0.0222 0.0868 0.032 Uiso 1 1 calc R . .
H8B H 0.3897 0.1373 0.0718 0.032 Uiso 1 1 calc R . .
C9 C 0.4554(4) 0.1184(4) 0.16673(19) 0.0268(9) Uani 1 1 d . . .
H9A H 0.4356 0.1990 0.1762 0.032 Uiso 1 1 calc R . .
H9B H 0.3745 0.0713 0.1783 0.032 Uiso 1 1 calc R . .
Cl1 Cl 0.77974(10) -0.17621(8) 0.10828(4) 0.0250(2) Uani 1 1 d . . .
O3 O 0.8345(3) -0.0702(2) 0.13872(14) 0.0362(7) Uani 1 1 d . . .
O4 O 0.7684(3) -0.1622(2) 0.04039(13) 0.0314(7) Uani 1 1 d . . .
O5 O 0.6363(3) -0.2003(2) 0.12801(14) 0.0349(7) Uani 1 1 d . . .
O6 O 0.8785(3) -0.2703(2) 0.12705(13) 0.0297(6) Uani 1 1 d . . .
Cl2 Cl 0.74372(10) 0.43989(7) 0.19942(4) 0.0237(2) Uani 1 1 d . . .
O7A O 0.6661(8) 0.3312(6) 0.2071(4) 0.0355(19) Uani 0.540(11) 1 d PU . .
O7B O 0.6780(11) 0.3455(8) 0.1710(6) 0.050(3) Uani 0.479(11) 1 d PU . .
O8A O 0.7974(10) 0.4310(6) 0.1373(4) 0.048(2) Uani 0.540(11) 1 d PU . .
O8B O 0.8755(9) 0.4676(7) 0.1664(4) 0.041(2) Uani 0.479(11) 1 d PU . .
O9A O 0.8562(9) 0.4515(7) 0.2472(5) 0.037(2) Uani 0.540(11) 1 d PU . .
O9B O 0.8036(11) 0.4231(9) 0.2645(4) 0.035(2) Uani 0.479(11) 1 d PU . .
O10 O 0.6463(3) 0.5378(2) 0.19678(13) 0.0256(6) Uani 1 1 d . . .
Cl3 Cl 1.26816(10) -0.54807(8) 0.14504(5) 0.0285(2) Uani 1 1 d . . .
O11 O 1.1292(4) -0.5687(3) 0.1110(2) 0.0584(11) Uani 1 1 d . . .
O12 O 1.3820(4) -0.5906(3) 0.10828(15) 0.0449(8) Uani 1 1 d . . .
O13 O 1.2928(3) -0.4245(2) 0.15338(14) 0.0359(7) Uani 1 1 d . . .
O14 O 1.2780(3) -0.6040(3) 0.20581(15) 0.0378(7) Uani 1 1 d . . .
Na1 Na 0.93298(15) -0.44422(12) 0.06332(7) 0.0239(3) Uani 1 1 d . . .
Na2 Na 0.51455(16) 0.61663(14) 0.10156(8) 0.0338(4) Uani 1 1 d . . .
O15 O 0.6823(3) 0.5789(2) 0.03027(14) 0.0292(6) Uani 1 1 d . . .
H15A H 0.6776 0.5131 0.0141 0.035 Uiso 1 1 d R . .
H15B H 0.6602 0.6204 -0.0014 0.035 Uiso 1 1 d R . .
O16 O 0.5578(11) 0.2606(9) 0.2992(5) 0.040(2) Uani 0.50 1 d P . .

loop_
_atom_site_aniso_label
_atom_site_aniso_U_11
_atom_site_aniso_U_22
_atom_site_aniso_U_33
_atom_site_aniso_U_23
_atom_site_aniso_U_13
_atom_site_aniso_U_12
Cu 0.0170(2) 0.0212(2) 0.0189(2) 0.00024(18) -0.00030(17) 0.00047(17)
O1 0.0201(13) 0.0206(13) 0.0206(13) -0.0009(11) 0.0025(10) -0.0022(10)
O2 0.0201(13) 0.0206(13) 0.0306(15) 0.0003(11) 0.0003(11) 0.0006(10)
N1 0.0237(16) 0.0309(17) 0.0156(16) 0.0016(13) -0.0003(13) 0.0003(14)
N2 0.0206(15) 0.0145(14) 0.0213(16) -0.0019(12) -0.0013(13) 0.0026(12)
N3 0.0191(15) 0.0187(15) 0.0199(16) 0.0004(12) 0.0004(12) -0.0030(12)
N4 0.0206(16) 0.0344(19) 0.0196(17) 0.0022(14) -0.0012(13) 0.0015(14)
C1 0.0180(17) 0.0217(19) 0.025(2) -0.0032(16) -0.0027(15) 0.0010(15)
C2 0.0186(18) 0.0217(19) 0.024(2) -0.0010(15) -0.0002(15) 0.0009(14)
C3 0.0212(18) 0.0175(18) 0.0215(19) -0.0004(15) 0.0048(15) 0.0034(14)
C4 0.0177(17) 0.0179(17) 0.0183(18) -0.0032(14) -0.0004(14) 0.0005(14)
C5 0.0239(19) 0.0198(18) 0.0183(18) 0.0022(15) -0.0010(15) -0.0028(15)
C6 0.027(2) 0.027(2) 0.022(2) -0.0041(16) 0.0016(16) 0.0030(16)
C7 0.0231(19) 0.0218(18) 0.0114(17) 0.0003(14) 0.0014(14) -0.0006(15)
C8 0.0209(19) 0.033(2) 0.024(2) 0.0035(17) -0.0035(16) -0.0063(17)
C9 0.0184(18) 0.032(2) 0.029(2) 0.0033(17) -0.0005(16) -0.0011(16)
Cl1 0.0330(5) 0.0177(4) 0.0238(5) -0.0012(4) 0.0006(4) 0.0044(4)
O3 0.0437(17) 0.0239(15) 0.0393(18) -0.0113(13) -0.0035(14) 0.0040(13)
O4 0.0450(17) 0.0251(15) 0.0236(15) 0.0025(11) 0.0010(13) 0.0060(12)
O5 0.0356(16) 0.0325(16) 0.0381(17) -0.0046(13) 0.0106(13) 0.0042(13)
O6 0.0376(16) 0.0207(13) 0.0301(16) -0.0002(12) 0.0001(13) 0.0068(12)
Cl2 0.0256(5) 0.0184(4) 0.0265(5) -0.0029(4) -0.0009(4) 0.0042(4)
O7A 0.033(3) 0.025(3) 0.047(5) -0.001(4) -0.005(4) -0.009(2)
O7B 0.051(4) 0.032(4) 0.062(6) -0.021(5) -0.027(5) 0.014(3)
O8A 0.071(5) 0.037(4) 0.039(4) 0.000(3) 0.029(4) 0.017(3)
O8B 0.036(4) 0.045(4) 0.046(5) 0.021(4) 0.022(3) 0.015(3)
O9A 0.031(4) 0.029(4) 0.048(5) -0.008(3) -0.009(3) 0.000(3)
O9B 0.041(5) 0.042(5) 0.020(4) 0.001(3) -0.004(3) 0.012(4)
O10 0.0292(14) 0.0214(13) 0.0266(14) -0.0010(11) 0.0038(11) 0.0087(11)
Cl3 0.0270(5) 0.0273(5) 0.0304(5) -0.0027(4) -0.0019(4) -0.0005(4)
O11 0.0379(19) 0.046(2) 0.085(3) 0.0189(19) -0.0241(19) -0.0105(15)
O12 0.052(2) 0.0460(19) 0.0362(18) 0.0010(15) 0.0043(15) 0.0159(16)
O13 0.0445(18) 0.0300(16) 0.0341(17) -0.0043(13) 0.0089(14) -0.0040(13)
O14 0.0400(17) 0.0352(16) 0.0386(18) 0.0010(14) 0.0057(14) -0.0085(14)
Na1 0.0213(7) 0.0216(7) 0.0295(8) -0.0037(6) 0.0055(6) -0.0007(6)
Na2 0.0234(8) 0.0376(9) 0.0388(10) 0.0153(8) -0.0052(7) -0.0065(7)
O15 0.0249(14) 0.0206(14) 0.0412(17) -0.0029(12) -0.0010(12) 0.0032(11)
O16 0.043(6) 0.043(6) 0.037(6) 0.001(5) 0.010(5) 0.001(5)

loop_
_atom_type_symbol
_atom_type_description
_atom_type_scat_dispersion_real
_atom_type_scat_dispersion_imag
_atom_type_scat_source
C C 0.0033 0.0016 'International Tables Vol C Tables 4.2.6.8 and 6.1.1.4'
H H 0.0000 0.0000 'International Tables Vol C Tables 4.2.6.8 and 6.1.1.4'
N N 0.0061 0.0033 'International Tables Vol C Tables 4.2.6.8 and 6.1.1.4'
O O 0.0106 0.0060 'International Tables Vol C Tables 4.2.6.8 and 6.1.1.4'
Cl Cl 0.1484 0.1585 'International Tables Vol C Tables 4.2.6.8 and 6.1.1.4'
Cu Cu 0.3201 1.2651 'International Tables Vol C Tables 4.2.6.8 and 6.1.1.4'
Na Na 0.0362 0.0249 'International Tables Vol C Tables 4.2.6.8 and 6.1.1.4'

loop_
_geom_angle_atom_site_label_1
_geom_angle_atom_site_label_2
_geom_angle_atom_site_label_3
_geom_angle
_geom_angle_site_symmetry_1
_geom_angle_site_symmetry_3
_geom_angle_publ_flag
N4 Cu N2 174.97(13) . . ?
N4 Cu N1 96.52(12) . . ?
N2 Cu N1 85.59(12) . . ?
N4 Cu N3 85.21(12) . . ?
N2 Cu N3 93.10(12) . . ?
N1 Cu N3 174.78(12) . . ?
C7 O1 Na1 137.3(2) . 3_755 ?
C7 O1 Na1 125.5(2) . 1_565 ?
Na1 O1 Na1 87.26(9) 3_755 1_565 ?
C7 O2 Na2 132.7(2) . 3_665 ?
C1 N1 Cu 108.2(2) . . ?
C2 N2 C3 112.3(3) . . ?
C2 N2 Cu 106.5(2) . . ?
C3 N2 Cu 116.4(2) . . ?
C5 N3 C8 110.8(3) . . ?
C5 N3 Cu 117.7(2) . . ?
C8 N3 Cu 107.5(2) . . ?
C9 N4 Cu 108.3(2) . . ?
N1 C1 C2 106.3(3) . . ?
N2 C2 C1 108.1(3) . . ?
N2 C3 C4 113.4(3) . . ?
C3 C4 C5 111.8(3) . . ?
C3 C4 C6 108.8(3) . . ?
C5 C4 C6 106.7(3) . . ?
C3 C4 C7 110.7(3) . . ?
C5 C4 C7 111.4(3) . . ?
C6 C4 C7 107.3(3) . . ?
N3 C5 C4 115.0(3) . . ?
O1 C7 O2 125.6(3) . . ?
O1 C7 C4 118.1(3) . . ?
O2 C7 C4 116.3(3) . . ?
N3 C8 C9 109.5(3) . . ?
N4 C9 C8 107.3(3) . . ?
O4 Cl1 O6 109.83(16) . . ?
O4 Cl1 O3 109.71(18) . . ?
O6 Cl1 O3 109.18(17) . . ?
O4 Cl1 O5 109.35(18) . . ?
O6 Cl1 O5 110.09(17) . . ?
O3 Cl1 O5 108.66(18) . . ?
Cl1 O5 Na2 120.82(16) . 1_545 ?
Cl1 O6 Na1 127.53(16) . . ?
O7B Cl2 O10 111.2(4) . . ?
O9A Cl2 O10 111.9(4) . . ?
O7B Cl2 O9B 115.3(6) . . ?
O10 Cl2 O9B 108.6(4) . . ?
O9A Cl2 O8A 111.8(5) . . ?
O10 Cl2 O8A 106.7(3) . . ?
O9A Cl2 O7A 110.0(4) . . ?
O10 Cl2 O7A 111.5(3) . . ?
O8A Cl2 O7A 104.7(4) . . ?
O7B Cl2 O8B 108.1(6) . . ?
O10 Cl2 O8B 110.3(3) . . ?
O9B Cl2 O8B 103.0(5) . . ?
O11 Cl3 O14 110.6(2) . . ?
O11 Cl3 O13 110.31(19) . . ?
O14 Cl3 O13 109.68(18) . . ?
O11 Cl3 O12 109.5(2) . . ?
O14 Cl3 O12 110.17(19) . . ?
O13 Cl3 O12 106.49(19) . . ?
O1 Na1 O15 118.75(11) 3_755 1_545 ?
O1 Na1 O11 86.06(12) 3_755 . ?
O15 Na1 O11 148.19(12) 1_545 . ?
O1 Na1 O1 92.74(9) 3_755 1_545 ?
O15 Na1 O1 81.77(10) 1_545 1_545 ?
O11 Na1 O1 77.16(11) . 1_545 ?
O1 Na1 O6 103.48(10) 3_755 . ?
O15 Na1 O6 79.96(10) 1_545 . ?
O11 Na1 O6 115.36(13) . . ?
O1 Na1 O6 159.84(11) 1_545 . ?
O1 Na1 O8B 150.1(2) 3_755 1_545 ?
O15 Na1 O8B 91.0(2) 1_545 1_545 ?
O11 Na1 O8B 67.38(19) . 1_545 ?
O1 Na1 O8B 94.4(2) 1_545 1_545 ?
O6 Na1 O8B 77.5(2) . 1_545 ?
O1 Na1 O8A 163.37(18) 3_755 1_545 ?
O15 Na1 O8A 73.8(2) 1_545 1_545 ?
O11 Na1 O8A 78.6(2) . 1_545 ?
O1 Na1 O8A 77.68(18) 1_545 1_545 ?
O6 Na1 O8A 89.04(17) . 1_545 ?
O15 Na2 O2 85.06(11) . 3_665 ?
O15 Na2 O10 99.25(11) . . ?
O2 Na2 O10 162.87(11) 3_665 . ?
O15 Na2 O5 89.44(11) . 1_565 ?
O2 Na2 O5 109.43(11) 3_665 1_565 ?
O10 Na2 O5 87.28(11) . 1_565 ?
O15 Na2 O13 153.65(12) . 1_465 ?
O2 Na2 O13 83.33(11) 3_665 1_465 ?
O10 Na2 O13 85.76(11) . 1_465 ?
O5 Na2 O13 116.73(12) 1_565 1_465 ?
O15 Na2 O12 101.81(11) . 1_465 ?
O2 Na2 O12 83.52(10) 3_665 1_465 ?
O10 Na2 O12 79.37(10) . 1_465 ?
O5 Na2 O12 163.71(12) 1_565 1_465 ?
O13 Na2 O12 53.42(10) 1_465 1_465 ?
O15 Na2 O16 145.6(2) . 2_655 ?
O2 Na2 O16 110.8(2) 3_665 2_655 ?
O10 Na2 O16 74.7(2) . 2_655 ?
O5 Na2 O16 56.8(2) 1_565 2_655 ?
O13 Na2 O16 60.7(2) 1_465 2_655 ?
O12 Na2 O16 110.0(2) 1_465 2_655 ?
Na2 O15 Na1 121.81(13) . 1_565 ?

loop_
_geom_bond_atom_site_label_1
_geom_bond_atom_site_label_2
_geom_bond_distance
_geom_bond_site_symmetry_2
_geom_bond_publ_flag
Cu N4 2.012(3) . ?
Cu N2 2.015(3) . ?
Cu N1 2.017(3) . ?
Cu N3 2.027(3) . ?
O1 C7 1.252(4) . ?
O1 Na1 2.355(3) 3_755 ?
O1 Na1 2.447(3) 1_565 ?
O2 C7 1.263(4) . ?
O2 Na2 2.340(3) 3_665 ?
N1 C1 1.485(5) . ?
N2 C2 1.481(4) . ?
N2 C3 1.481(5) . ?
N3 C5 1.482(5) . ?
N3 C8 1.486(4) . ?
N4 C9 1.472(5) . ?
C1 C2 1.522(5) . ?
C3 C4 1.529(5) . ?
C4 C5 1.535(5) . ?
C4 C6 1.536(5) . ?
C4 C7 1.547(5) . ?
C8 C9 1.505(5) . ?
Cl1 O4 1.437(3) . ?
Cl1 O6 1.443(3) . ?
Cl1 O3 1.445(3) . ?
Cl1 O5 1.450(3) . ?
O5 Na2 2.424(3) 1_545 ?
O6 Na1 2.490(3) . ?
Cl2 O7B 1.353(9) . ?
Cl2 O9A 1.378(8) . ?
Cl2 O10 1.436(3) . ?
Cl2 O9B 1.442(8) . ?
Cl2 O8A 1.450(6) . ?
Cl2 O7A 1.456(7) . ?
Cl2 O8B 1.492(7) . ?
O8A Na1 2.540(7) 1_565 ?
O8B Na1 2.506(7) 1_565 ?
O10 Na2 2.419(3) . ?
Cl3 O11 1.422(3) . ?
Cl3 O14 1.431(3) . ?
Cl3 O13 1.447(3) . ?
Cl3 O12 1.449(3) . ?
O11 Na1 2.441(4) . ?
O12 Na2 2.687(4) 1_645 ?
O13 Na2 2.455(3) 1_645 ?
Na1 O1 2.355(3) 3_755 ?
Na1 O15 2.356(3) 1_545 ?
Na1 O1 2.447(3) 1_545 ?
Na1 O8B 2.506(7) 1_545 ?
Na1 O8A 2.540(7) 1_545 ?
Na1 Na1 3.314(3) 3_745 ?
Na1 Na2 4.071(2) 1_545 ?
Na2 O15 2.302(3) . ?
Na2 O2 2.340(3) 3_665 ?
Na2 O5 2.424(3) 1_565 ?
Na2 O13 2.455(3) 1_465 ?
Na2 O12 2.687(4) 1_465 ?
Na2 O16 2.803(10) 2_655 ?
Na2 Cl3 3.1593(18) 1_465 ?
Na2 Na1 4.071(2) 1_565 ?
O15 Na1 2.356(3) 1_565 ?
O16 Na2 2.803(10) 2_645 ?

loop_
_geom_hbond_atom_site_label_D
_geom_hbond_atom_site_label_H
_geom_hbond_atom_site_label_A
_geom_hbond_distance_DH
_geom_hbond_distance_HA
_geom_hbond_distance_DA
_geom_hbond_angle_DHA
_geom_hbond_site_symmetry_A
N1 H1A O9A 0.92 2.32 3.016(9) 132.0 2_745
N2 H2 O8A 0.86 2.30 3.090(7) 152.0 .
N3 H3 O7B 0.81 2.30 2.838(9) 125.0 .
N4 H4B O16 0.83 2.33 2.949(11) 132.4 .
O15 H15A O2 0.83 1.86 2.683(4) 170.9 .
O15 H15B O12 0.83 2.28 2.931(4) 135.8 3_755
